data_4319657
loop_
_publ_author_name
'Alexei V. Besserguenev'
'Michael H. Dickman'
'Michael T. Pope'

_publ_section_title
;
 Robust, Alkali-Stable, Triscarbonyl Metal Derivatives of Hexametalate
 Anions, [M6O19{M'(CO)3}n](8-n)- (M = Nb, Ta; M' = Mn, Re; n= 1, 2)
;
_journal_name_full 'Inorganic Chemistry'
_journal_page_first 2582
_journal_page_last 2586
_journal_paper_doi 10.1021/ic001031y
_journal_volume 40
_journal_year 2001
_chemical_formula_moiety K6[Nb6O19{Mn(CO)3}2].25H2O
_chemical_formula_sum 'C6 H50 K6 Mn2 Nb6 O50'
_chemical_formula_weight 1824.40
_chemical_melting_point 'decomposes before melting'
_chemical_name_common 'Potassium dimanganesehexacarbonylhexaniobate'
_chemical_name_systematic
; 
 ? 
;
_space_group_IT_number 2
_symmetry_cell_setting triclinic
_symmetry_space_group_name_Hall '-P 1'
_symmetry_space_group_name_H-M 'P -1'
_atom_sites_solution_hydrogens none
_atom_sites_solution_primary direct
_atom_sites_solution_secondary difmap
_audit_creation_method SHELXL-97
_cell_angle_alpha 72.7380(10)
_cell_angle_beta 85.5910(10)
_cell_angle_gamma 83.5010(10)
_cell_formula_units_Z 2
_cell_length_a 10.2617(6)
_cell_length_b 13.4198(8)
_cell_length_c 21.4114(12)
_cell_measurement_reflns_used 5782
_cell_measurement_temperature 173(2)
_cell_measurement_theta_max 56.456
_cell_measurement_theta_min 4.549
_cell_volume 2794.7(3)
_computing_cell_refinement 'Bruker SMART'
_computing_data_collection 'Bruker SMART'
_computing_data_reduction 'Bruker SHELXTL'
_computing_molecular_graphics 'Bruker SHELXTL'
_computing_publication_material 'Bruker SHELXTL'
_computing_structure_refinement 'SHELXL-97 (Sheldrick, 1997)'
_computing_structure_solution 'SHELXS-97 (Sheldrick, 1990)'
_diffrn_ambient_temperature 173(2)
_diffrn_measured_fraction_theta_full 0.967
_diffrn_measured_fraction_theta_max 0.967
_diffrn_radiation_monochromator graphite
_diffrn_radiation_source 'fine-focus sealed tube'
_diffrn_radiation_type MoK\a
_diffrn_radiation_wavelength 0.71073
_diffrn_reflns_av_R_equivalents 0.0446
_diffrn_reflns_av_sigmaI/netI 0.0544
_diffrn_reflns_limit_h_max 13
_diffrn_reflns_limit_h_min -13
_diffrn_reflns_limit_k_max 17
_diffrn_reflns_limit_k_min -17
_diffrn_reflns_limit_l_max 28
_diffrn_reflns_limit_l_min -28
_diffrn_reflns_number 32399
_diffrn_reflns_theta_full 28.30
_diffrn_reflns_theta_max 28.30
_diffrn_reflns_theta_min 1.00
_diffrn_standards_decay_% <2%
_exptl_absorpt_coefficient_mu 2.179
_exptl_absorpt_correction_T_max 0.7219
_exptl_absorpt_correction_T_min 0.6012
_exptl_absorpt_correction_type multi-scan
_exptl_absorpt_process_details SADABS
_exptl_crystal_colour Yellow
_exptl_crystal_density_diffrn 2.168
_exptl_crystal_density_method 'not measured'
_exptl_crystal_description Block
_exptl_crystal_F_000 1792
_exptl_crystal_size_max 0.26
_exptl_crystal_size_mid 0.24
_exptl_crystal_size_min 0.16
_refine_diff_density_max 2.325
_refine_diff_density_min -1.518
_refine_diff_density_rms 0.241
_refine_ls_extinction_method none
_refine_ls_goodness_of_fit_ref 1.079
_refine_ls_hydrogen_treatment none
_refine_ls_matrix_type full
_refine_ls_number_parameters 764
_refine_ls_number_reflns 13426
_refine_ls_number_restraints 0
_refine_ls_restrained_S_all 1.079
_refine_ls_R_factor_all 0.0859
_refine_ls_R_factor_gt 0.0583
_refine_ls_shift/su_max 6.338
_refine_ls_shift/su_mean 0.011
_refine_ls_structure_factor_coef Fsqd
_refine_ls_weighting_details 'calc w=1/[\s^2^(Fo^2^)+(0.1175P)^2^+2.0866P] where P=(Fo^2^+2Fc^2^)/3'
_refine_ls_weighting_scheme calc
_refine_ls_wR_factor_gt 0.1731
_refine_ls_wR_factor_ref 0.1927
_reflns_number_gt 9402
_reflns_number_total 13426
_reflns_threshold_expression >2sigma(I)
_cod_data_source_file ic001031y_4.cif
_cod_data_source_block cmn2nb6
_cod_depositor_comments
;
The following automatic conversions were performed:

'_symmetry_cell_setting' value 'Triclinic' changed to 'triclinic'
according to the built-in table from CIF Core dictionary named
'cif_core.dic' version 2.4.1 from 2010-06-29.

Automatic conversion script
Id: cif_fix_values 1646 2011-03-28 12:23:43Z adriana 
;
_cod_database_code 4319657

loop_
_symmetry_equiv_pos_as_xyz
'x, y, z'
'-x, -y, -z'

loop_
_atom_site_label
_atom_site_type_symbol
_atom_site_fract_x
_atom_site_fract_y
_atom_site_fract_z
_atom_site_U_iso_or_equiv
_atom_site_adp_type
_atom_site_occupancy
_atom_site_symmetry_multiplicity
_atom_site_calc_flag
_atom_site_refinement_flags
_atom_site_disorder_assembly
_atom_site_disorder_group
Nb1 Nb 0.76394(5) 0.60198(4) 0.80088(3) 0.01650(13) Uani 1 1 d . . .
Nb2 Nb 0.61160(5) 0.68295(4) 0.65556(3) 0.01692(14) Uani 1 1 d . . .
Nb3 Nb 0.57124(5) 0.83606(4) 0.75277(3) 0.01808(14) Uani 1 1 d . . .
Nb4 Nb 0.90627(5) 0.83342(4) 0.75468(3) 0.01776(14) Uani 1 1 d . . .
Nb5 Nb 0.94564(5) 0.68080(4) 0.65772(3) 0.01685(14) Uani 1 1 d . . .
Nb6 Nb 0.75459(6) 0.90584(4) 0.61404(3) 0.02189(15) Uani 1 1 d . . .
Mn1 Mn 0.72654(9) 0.75606(7) 0.88032(5) 0.0193(2) Uani 1 1 d . . .
Mn2 Mn 0.80096(9) 0.47967(7) 0.69978(5) 0.0191(2) Uani 1 1 d . . .
K3 K 0.30433(15) 0.49221(12) 0.67985(8) 0.0318(3) Uani 1 1 d . . .
K4 K 0.74641(18) 1.22650(16) 0.56158(9) 0.0433(4) Uani 1 1 d . . .
O5 O 0.7603(4) 0.7537(3) 0.70714(19) 0.0186(9) Uani 1 1 d . . .
K6 K 1.1548(2) 1.18859(14) 0.63197(9) 0.0512(5) Uani 1 1 d . . .
O7 O 0.8732(5) 0.9404(3) 0.6734(2) 0.0259(10) Uani 1 1 d . . .
O9 O 0.6049(5) 0.9414(3) 0.6714(2) 0.0270(10) Uani 1 1 d . . .
O10 O 0.4910(4) 0.7527(3) 0.7079(2) 0.0217(9) Uani 1 1 d . . .
O11 O 0.6159(4) 0.6968(3) 0.8249(2) 0.0199(9) Uani 1 1 d . . .
O12 O 0.6368(5) 0.8158(3) 0.5896(2) 0.0245(10) Uani 1 1 d . . .
O13 O 0.8744(4) 0.6955(3) 0.8270(2) 0.0210(9) Uani 1 1 d . . .
K14 K 1.2405(3) 0.49390(16) 0.86809(11) 0.0574(8) Uani 0.80 1 d P . .
O15 O 0.9077(4) 0.8128(3) 0.5920(2) 0.0241(10) Uani 1 1 d . . .
O16 O 0.7258(4) 0.8743(3) 0.7925(2) 0.0164(8) Uani 1 1 d . . .
O18 O 0.9090(4) 0.5627(3) 0.7416(2) 0.0194(9) Uani 1 1 d . . .
O19 O 1.0274(4) 0.7497(3) 0.7111(2) 0.0207(9) Uani 1 1 d . . .
O20 O 0.6530(4) 0.5638(3) 0.7403(2) 0.0190(9) Uani 1 1 d . . .
K1 K 1.1455(3) 0.9214(2) 0.60022(16) 0.0272(6) Uani 0.50 1 d P . .
K2 K 0.3648(4) 0.9268(3) 0.5944(2) 0.0346(7) Uani 0.50 1 d P . .
O3 O 0.5022(4) 0.6255(3) 0.6193(2) 0.0242(10) Uani 1 1 d . . .
O4 O 1.0827(4) 0.6211(3) 0.6221(2) 0.0232(10) Uani 1 1 d . . .
O21 O 0.7671(5) 0.4911(3) 0.8701(2) 0.0255(10) Uani 1 1 d . . .
O6 O 0.4334(4) 0.8946(4) 0.7895(2) 0.0265(10) Uani 1 1 d . . .
O22 O 1.0134(5) 0.8902(4) 0.7930(2) 0.0270(10) Uani 1 1 d . . .
O8 O 0.7917(4) 0.6231(3) 0.6296(2) 0.0189(9) Uani 1 1 d . . .
O23 O 0.7542(6) 1.0190(4) 0.5464(2) 0.0362(12) Uani 1 1 d . . .
O24 O 1.0180(4) 0.1856(4) 0.9225(2) 0.0245(11) Uani 1 1 d . . .
O25 O 0.797(2) 1.1826(15) 0.9964(11) 0.023(3) Uani 0.50 1 d P . .
O26 O 0.7236(5) 1.2466(4) 0.4298(2) 0.0182(11) Uani 0.80 1 d P . .
O27 O 1.1234(5) 0.4099(4) 0.7804(3) 0.0350(12) Uani 1 1 d . . .
O14 O 0.4815(5) 0.4057(4) 0.7762(3) 0.0351(12) Uani 1 1 d . . .
O28 O 0.3547(6) 1.0839(4) 0.8171(3) 0.0418(13) Uani 1 1 d . . .
O29 O 1.1533(5) 1.3864(4) 0.4978(3) 0.0378(12) Uani 1 1 d . . .
O17 O 1.2690(5) 0.6420(4) 0.7511(3) 0.0398(13) Uani 1 1 d . . .
O30 O 1.3563(6) 1.1419(4) 0.5492(3) 0.0465(14) Uani 1 1 d . . .
O31 O 0.8134(6) 0.2848(4) 0.8107(3) 0.0420(13) Uani 1 1 d . . .
O32 O 1.2216(5) 0.9825(4) 0.7033(3) 0.0375(12) Uani 1 1 d . . .
O2 O 1.0208(5) 0.3857(4) 0.6322(3) 0.0363(12) Uani 1 1 d . . .
O33 O 0.5338(5) 1.1538(4) 0.6395(3) 0.0352(12) Uani 1 1 d . . .
O34 O 0.6332(5) 0.3836(4) 0.6322(3) 0.0364(12) Uani 1 1 d . . .
O35 O 0.4984(5) 0.8474(5) 0.9435(3) 0.0412(13) Uani 1 1 d . . .
O36 O 0.9001(6) 0.8481(5) 0.9474(3) 0.0439(14) Uani 1 1 d . . .
O37 O 0.8896(18) 1.1444(10) 0.6762(6) 0.035(2) Uani 0.80 1 d P . .
O38 O 1.2220(5) 0.8197(5) 0.8747(2) 0.0419(14) Uani 1 1 d . . .
O39 O 0.7363(6) 0.5702(4) 0.9963(2) 0.0393(13) Uani 1 1 d . . .
O40 O 0.1331(6) 1.2093(4) 0.7611(3) 0.0447(14) Uani 1 1 d . . .
O41 O 0.5405(6) 1.2102(4) 0.7531(3) 0.0481(15) Uani 1 1 d . . .
O42 O 0.7070(6) 1.0557(4) 0.8282(3) 0.0481(15) Uani 1 1 d . . .
C13 C 0.9366(7) 0.4239(5) 0.6600(3) 0.0272(14) Uani 1 1 d . . .
O43 O 0.9700(6) 1.0664(4) 0.8375(3) 0.0510(16) Uani 1 1 d . . .
C15 C 0.6964(6) 0.4232(5) 0.6589(3) 0.0238(14) Uani 1 1 d . . .
O44 O 0.4658(5) 0.6060(5) 0.4968(3) 0.0456(14) Uani 1 1 d . . .
C17 C 0.7321(6) 0.6426(5) 0.9504(3) 0.0261(14) Uani 1 1 d . . .
O45 O 0.3234(6) 0.3644(5) 0.6006(3) 0.0505(15) Uani 1 1 d . . .
C19 C 0.8071(6) 0.3639(5) 0.7673(3) 0.0268(14) Uani 1 1 d . . .
C20 C 0.8321(7) 0.8126(5) 0.9209(3) 0.0296(15) Uani 1 1 d . . .
C1 C 0.5859(7) 0.8120(5) 0.9192(3) 0.0258(14) Uani 1 1 d . . .
O1 O 0.6155(17) 0.3716(13) 0.9677(8) 0.032(4) Uiso 0.50 1 d P . .
O46 O 1.0736(13) 0.6453(10) 0.9178(6) 0.030(3) Uiso 0.50 1 d P . .
O47 O 0.4187(10) 0.3190(7) 0.9040(4) 0.045(2) Uani 0.70 1 d P . .
O48 O 1.288(3) 0.1419(16) 0.9265(10) 0.047(5) Uani 0.50 1 d P . .
O49 O 1.419(3) 0.611(3) 0.9106(17) 0.049(10) Uiso 0.30 1 d P . .
O50 O 0.6329(11) 1.0334(10) 0.9641(6) 0.030(2) Uani 0.50 1 d P . .
O51 O 0.9929(11) 0.8807(9) 0.4576(5) 0.027(2) Uani 0.50 1 d P . .
O52 O 0.8894(11) 1.4053(9) 0.5012(6) 0.030(3) Uani 0.50 1 d P . .
O53 O 0.9887(10) 0.3863(8) 0.9440(5) 0.033(2) Uiso 0.50 1 d P . .
O54 O 0.8163(13) 1.4128(10) 0.4938(6) 0.034(3) Uani 0.50 1 d P . .
O57 O 0.9826(13) 0.8240(10) 0.4673(6) 0.040(3) Uani 0.50 1 d P . .
O56 O 1.391(2) 0.632(2) 0.9017(12) 0.035(6) Uiso 0.30 1 d P . .
O58 O 1.1367(18) 0.3109(15) 0.9058(9) 0.044(5) Uiso 0.30 1 d P . .
O59 O 1.4341(15) 0.5755(12) 0.9123(7) 0.027(3) Uiso 0.40 1 d P . .
O61 O 0.999(2) 0.0352(19) 0.9732(12) 0.032(5) Uiso 0.20 1 d P . .
O62 O 1.058(3) 0.591(2) 0.9175(13) 0.059(7) Uiso 0.30 1 d P . .
K7 K 1.0986(10) 0.9649(8) 0.5677(5) 0.044(2) Uiso 0.20 1 d P . .
O63 O 1.356(3) 0.112(3) 0.9429(16) 0.037(7) Uiso 0.20 1 d P . .
O64 O 0.897(9) 1.107(6) 0.679(4) 0.04(2) Uiso 0.10 1 d P . .
O66 O 0.655(3) 1.068(2) 0.9442(16) 0.030(8) Uiso 0.20 1 d P . .
K8 K 0.4053(10) 0.9442(8) 0.5572(5) 0.045(2) Uiso 0.20 1 d P . .
O60 O 1.235(3) 0.839(2) 0.7529(15) 0.000(6) Uiso 0.10 1 d P . .
O67 O 0.717(2) 1.3218(16) 0.3431(10) 0.019(4) Uiso 0.20 1 d P . .
O69 O 0.917(2) 0.3635(18) 0.9696(11) 0.026(5) Uiso 0.20 1 d P . .
O70 O 1.445(3) 0.593(3) 0.8018(16) 0.055(8) Uiso 0.20 1 d P . .
O71 O 0.579(3) 0.397(2) 0.9626(14) 0.025(7) Uiso 0.20 1 d P . .
O72 O 0.652(3) 0.352(3) 0.9757(17) 0.038(9) Uiso 0.20 1 d P . .
O73 O 1.092(4) 0.625(3) 0.9068(17) 0.035(8) Uiso 0.20 1 d P . .
O55 O 1.071(3) 0.911(2) 0.6089(13) 0.031(6) Uiso 0.20 1 d P . .
O65 O 1.091(3) 0.598(2) 0.7993(14) 0.044(7) Uiso 0.20 1 d P . .
O68 O 1.054(4) 0.759(3) 0.8787(18) 0.012(7) Uiso 0.10 1 d P . .
O74 O 1.209(3) 1.242(2) 0.4806(15) 0.002(6) Uiso 0.10 1 d P . .
O76 O 0.794(3) 1.1526(17) 1.0065(14) 0.007(5) Uiso 0.25 1 d P . .
O77 O 1.286(5) 0.118(3) 0.940(2) 0.023(10) Uiso 0.20 1 d P . .
O78 O 0.768(2) 1.171(3) 0.9919(14) 0.000(5) Uiso 0.25 1 d P . .
O79 O 0.428(4) 0.909(3) 0.6109(17) 0.049(9) Uiso 0.20 1 d P . .
O80 O 0.856(9) 1.133(10) 0.688(5) 0.03(3) Uiso 0.10 1 d P . .
O81 O 0.462(5) 0.284(4) 0.907(3) 0.018(12) Uiso 0.10 1 d P . .

loop_
_atom_site_aniso_label
_atom_site_aniso_U_11
_atom_site_aniso_U_22
_atom_site_aniso_U_33
_atom_site_aniso_U_23
_atom_site_aniso_U_13
_atom_site_aniso_U_12
Nb1 0.0141(3) 0.0182(3) 0.0177(3) -0.0061(2) -0.0001(2) -0.0011(2)
Nb2 0.0140(3) 0.0191(3) 0.0194(3) -0.0086(2) -0.0026(2) 0.0004(2)
Nb3 0.0158(3) 0.0198(3) 0.0202(3) -0.0088(2) -0.0025(2) 0.0014(2)
Nb4 0.0169(3) 0.0197(3) 0.0184(3) -0.0074(2) 0.0012(2) -0.0049(2)
Nb5 0.0142(3) 0.0191(3) 0.0178(3) -0.0063(2) 0.0010(2) -0.0025(2)
Nb6 0.0299(3) 0.0176(3) 0.0178(3) -0.0049(2) -0.0023(2) -0.0007(2)
Mn1 0.0179(5) 0.0224(5) 0.0180(5) -0.0068(4) -0.0003(4) -0.0021(4)
Mn2 0.0161(5) 0.0199(5) 0.0220(5) -0.0075(4) -0.0003(4) -0.0011(4)
K3 0.0306(8) 0.0311(8) 0.0342(9) -0.0092(7) -0.0035(6) -0.0037(6)
K4 0.0402(10) 0.0594(11) 0.0326(9) -0.0139(8) 0.0032(7) -0.0167(9)
O5 0.019(2) 0.020(2) 0.017(2) -0.0070(18) -0.0038(17) 0.0007(17)
K6 0.0811(15) 0.0343(9) 0.0403(10) -0.0148(8) 0.0063(10) -0.0098(9)
O7 0.037(3) 0.024(2) 0.019(2) -0.0090(19) 0.002(2) -0.008(2)
O9 0.042(3) 0.021(2) 0.019(2) -0.0082(19) -0.005(2) 0.002(2)
O10 0.019(2) 0.025(2) 0.023(2) -0.0111(19) -0.0010(18) 0.0008(18)
O11 0.018(2) 0.024(2) 0.018(2) -0.0069(18) 0.0014(17) 0.0006(17)
O12 0.033(3) 0.022(2) 0.021(2) -0.0105(18) -0.0075(19) 0.0056(19)
O13 0.021(2) 0.022(2) 0.022(2) -0.0094(18) -0.0020(18) -0.0016(18)
K14 0.125(2) 0.0247(10) 0.0241(11) -0.0067(9) -0.0275(13) -0.0002(12)
O15 0.026(2) 0.024(2) 0.023(2) -0.0096(19) 0.0023(19) -0.0026(19)
O16 0.017(2) 0.018(2) 0.016(2) -0.0073(17) -0.0002(16) -0.0040(16)
O18 0.023(2) 0.018(2) 0.018(2) -0.0070(17) -0.0047(17) 0.0007(17)
O19 0.017(2) 0.029(2) 0.017(2) -0.0088(18) 0.0017(17) -0.0044(18)
O20 0.019(2) 0.019(2) 0.021(2) -0.0084(17) 0.0006(17) -0.0037(17)
K1 0.0168(14) 0.0325(16) 0.0354(17) -0.0151(14) 0.0015(13) -0.0034(12)
K2 0.0278(17) 0.0313(17) 0.048(2) -0.0159(15) -0.0112(17) 0.0033(14)
O3 0.017(2) 0.029(2) 0.032(3) -0.016(2) -0.0034(19) -0.0002(18)
O4 0.018(2) 0.030(2) 0.023(2) -0.0101(19) 0.0040(18) -0.0018(18)
O21 0.031(3) 0.020(2) 0.024(2) -0.0040(19) -0.001(2) -0.0042(19)
O6 0.021(2) 0.030(2) 0.031(3) -0.016(2) -0.0014(19) 0.0046(19)
O22 0.027(2) 0.033(3) 0.025(2) -0.014(2) 0.003(2) -0.008(2)
O8 0.020(2) 0.021(2) 0.019(2) -0.0097(17) -0.0012(17) -0.0028(17)
O23 0.063(4) 0.026(3) 0.019(2) -0.007(2) -0.003(2) 0.000(2)
O24 0.0037(18) 0.061(3) 0.023(2) -0.035(2) -0.0030(16) 0.0031(19)
O25 0.042(10) 0.008(7) 0.022(7) -0.006(6) -0.005(6) -0.013(6)
O26 0.024(3) 0.013(2) 0.017(3) -0.004(2) 0.000(2) 0.001(2)
O27 0.026(3) 0.038(3) 0.043(3) -0.013(2) -0.006(2) 0.000(2)
O14 0.032(3) 0.035(3) 0.038(3) -0.009(2) -0.002(2) -0.008(2)
O28 0.046(3) 0.035(3) 0.049(3) -0.021(3) -0.002(3) 0.001(2)
O29 0.043(3) 0.044(3) 0.032(3) -0.021(2) 0.007(2) -0.008(2)
O17 0.034(3) 0.036(3) 0.045(3) -0.005(2) -0.005(2) -0.001(2)
O30 0.060(4) 0.044(3) 0.035(3) -0.008(3) -0.014(3) -0.009(3)
O31 0.052(4) 0.030(3) 0.035(3) 0.004(2) -0.002(3) -0.002(2)
O32 0.035(3) 0.041(3) 0.037(3) -0.010(2) -0.008(2) -0.008(2)
O2 0.031(3) 0.035(3) 0.043(3) -0.016(2) 0.003(2) 0.010(2)
O33 0.038(3) 0.029(3) 0.040(3) -0.013(2) -0.002(2) 0.001(2)
O34 0.047(3) 0.037(3) 0.034(3) -0.019(2) -0.006(2) -0.012(2)
O35 0.033(3) 0.059(4) 0.039(3) -0.029(3) 0.010(2) -0.002(3)
O36 0.050(3) 0.058(4) 0.035(3) -0.023(3) -0.008(3) -0.020(3)
O37 0.058(8) 0.014(5) 0.035(5) -0.006(4) -0.001(5) -0.010(4)
O38 0.034(3) 0.060(4) 0.024(3) 0.008(2) -0.007(2) -0.018(3)
O39 0.054(4) 0.032(3) 0.026(3) -0.001(2) 0.000(2) -0.003(2)
O40 0.052(4) 0.037(3) 0.044(3) -0.009(3) -0.013(3) -0.001(3)
O41 0.062(4) 0.037(3) 0.046(4) -0.010(3) -0.007(3) -0.006(3)
O42 0.050(4) 0.038(3) 0.066(4) -0.029(3) -0.016(3) 0.004(3)
C13 0.023(3) 0.027(3) 0.031(4) -0.010(3) -0.002(3) 0.001(3)
O43 0.050(4) 0.032(3) 0.078(5) -0.025(3) -0.002(3) -0.007(3)
C15 0.021(3) 0.025(3) 0.023(3) -0.006(3) 0.003(3) 0.002(3)
O44 0.037(3) 0.069(4) 0.041(3) -0.034(3) -0.006(2) 0.005(3)
C17 0.020(3) 0.029(4) 0.031(4) -0.013(3) 0.000(3) -0.001(3)
O45 0.036(3) 0.061(4) 0.064(4) -0.033(3) -0.001(3) -0.006(3)
C19 0.022(3) 0.033(4) 0.030(4) -0.017(3) 0.000(3) 0.002(3)
C20 0.040(4) 0.027(3) 0.022(3) -0.009(3) 0.010(3) -0.008(3)
C1 0.028(4) 0.028(3) 0.021(3) -0.008(3) -0.003(3) -0.001(3)
O47 0.071(7) 0.033(5) 0.029(4) -0.009(4) 0.009(4) -0.006(5)
O48 0.067(11) 0.040(11) 0.031(10) -0.008(8) 0.004(8) -0.005(9)
O50 0.031(6) 0.035(7) 0.028(6) -0.016(5) -0.005(5) -0.001(5)
O51 0.025(5) 0.038(6) 0.014(5) 0.001(5) 0.009(4) -0.010(6)
O52 0.023(5) 0.042(6) 0.033(6) -0.020(5) 0.003(5) -0.011(6)
O54 0.039(7) 0.041(6) 0.028(6) -0.016(5) 0.009(6) -0.016(6)
O57 0.042(7) 0.044(7) 0.023(6) 0.002(6) 0.010(5) 0.003(7)

loop_
_atom_type_symbol
_atom_type_description
_atom_type_scat_dispersion_real
_atom_type_scat_dispersion_imag
_atom_type_scat_source
C C 0.0033 0.0016 'International Tables Vol C Tables 4.2.6.8 and 6.1.1.4'
H H 0.0000 0.0000 'International Tables Vol C Tables 4.2.6.8 and 6.1.1.4'
O O 0.0106 0.0060 'International Tables Vol C Tables 4.2.6.8 and 6.1.1.4'
K K 0.2009 0.2494 'International Tables Vol C Tables 4.2.6.8 and 6.1.1.4'
Mn Mn 0.3368 0.7283 'International Tables Vol C Tables 4.2.6.8 and 6.1.1.4'
Nb Nb -2.0727 0.6215 'International Tables Vol C Tables 4.2.6.8 and 6.1.1.4'

loop_
_geom_angle_atom_site_label_1
_geom_angle_atom_site_label_2
_geom_angle_atom_site_label_3
_geom_angle
_geom_angle_site_symmetry_1
_geom_angle_site_symmetry_3
_geom_angle_publ_flag
O21 Nb1 O20 103.0(2) . . ?
O21 Nb1 O13 102.3(2) . . ?
O20 Nb1 O13 154.69(18) . . ?
O21 Nb1 O11 102.43(19) . . ?
O20 Nb1 O11 91.82(17) . . ?
O13 Nb1 O11 82.96(18) . . ?
O21 Nb1 O18 103.16(19) . . ?
O20 Nb1 O18 81.99(17) . . ?
O13 Nb1 O18 92.08(18) . . ?
O11 Nb1 O18 154.41(17) . . ?
O21 Nb1 O5 179.57(19) . . ?
O20 Nb1 O5 77.43(16) . . ?
O13 Nb1 O5 77.26(16) . . ?
O11 Nb1 O5 77.45(15) . . ?
O18 Nb1 O5 76.96(15) . . ?
O3 Nb2 O12 103.4(2) . . ?
O3 Nb2 O10 101.84(19) . . ?
O12 Nb2 O10 91.49(18) . . ?
O3 Nb2 O8 103.35(18) . . ?
O12 Nb2 O8 89.84(18) . . ?
O10 Nb2 O8 153.74(18) . . ?
O3 Nb2 O20 101.23(19) . . ?
O12 Nb2 O20 154.86(18) . . ?
O10 Nb2 O20 88.34(17) . . ?
O8 Nb2 O20 79.62(17) . . ?
O3 Nb2 O5 177.79(18) . . ?
O12 Nb2 O5 78.72(17) . . ?
O10 Nb2 O5 78.61(16) . . ?
O8 Nb2 O5 75.94(15) . . ?
O20 Nb2 O5 76.60(15) . . ?
O6 Nb3 O9 103.6(2) . . ?
O6 Nb3 O10 103.2(2) . . ?
O9 Nb3 O10 91.64(19) . . ?
O6 Nb3 O16 102.58(19) . . ?
O9 Nb3 O16 90.49(19) . . ?
O10 Nb3 O16 152.88(17) . . ?
O6 Nb3 O11 102.15(19) . . ?
O9 Nb3 O11 153.85(19) . . ?
O10 Nb3 O11 86.67(18) . . ?
O16 Nb3 O11 79.71(17) . . ?
O6 Nb3 O5 177.86(18) . . ?
O9 Nb3 O5 78.17(17) . . ?
O10 Nb3 O5 77.82(16) . . ?
O16 Nb3 O5 76.17(15) . . ?
O11 Nb3 O5 75.96(15) . . ?
O22 Nb4 O7 103.0(2) . . ?
O22 Nb4 O19 102.9(2) . . ?
O7 Nb4 O19 91.92(19) . . ?
O22 Nb4 O16 102.31(19) . . ?
O7 Nb4 O16 90.40(19) . . ?
O19 Nb4 O16 153.46(17) . . ?
O22 Nb4 O13 101.7(2) . . ?
O7 Nb4 O13 154.76(19) . . ?
O19 Nb4 O13 87.47(18) . . ?
O16 Nb4 O13 79.42(17) . . ?
O22 Nb4 O5 177.93(18) . . ?
O7 Nb4 O5 78.84(17) . . ?
O19 Nb4 O5 77.85(16) . . ?
O16 Nb4 O5 76.68(15) . . ?
O13 Nb4 O5 76.36(16) . . ?
O4 Nb5 O15 103.0(2) . . ?
O4 Nb5 O19 102.80(19) . . ?
O15 Nb5 O19 91.23(19) . . ?
O4 Nb5 O8 102.39(19) . . ?
O15 Nb5 O8 89.95(18) . . ?
O19 Nb5 O8 153.81(17) . . ?
O4 Nb5 O18 101.06(19) . . ?
O15 Nb5 O18 155.39(18) . . ?
O19 Nb5 O18 88.24(17) . . ?
O8 Nb5 O18 80.05(17) . . ?
O4 Nb5 O5 177.73(18) . . ?
O15 Nb5 O5 78.86(16) . . ?
O19 Nb5 O5 78.30(16) . . ?
O8 Nb5 O5 76.27(15) . . ?
O18 Nb5 O5 76.95(15) . . ?
O4 Nb5 K3 30.67(15) . 1_655 ?
O15 Nb5 K3 126.70(13) . 1_655 ?
O19 Nb5 K3 82.57(13) . 1_655 ?
O8 Nb5 K3 117.06(12) . 1_655 ?
O18 Nb5 K3 77.62(12) . 1_655 ?
O5 Nb5 K3 148.45(10) . 1_655 ?
O23 Nb6 O9 103.0(2) . . ?
O23 Nb6 O12 104.2(2) . . ?
O9 Nb6 O12 86.90(19) . . ?
O23 Nb6 O7 101.3(2) . . ?
O9 Nb6 O7 86.98(19) . . ?
O12 Nb6 O7 154.48(18) . . ?
O23 Nb6 O15 103.1(2) . . ?
O9 Nb6 O15 153.90(18) . . ?
O12 Nb6 O15 87.78(18) . . ?
O7 Nb6 O15 86.90(19) . . ?
O23 Nb6 O5 178.3(2) . . ?
O9 Nb6 O5 77.31(16) . . ?
O12 Nb6 O5 77.43(16) . . ?
O7 Nb6 O5 77.05(16) . . ?
O15 Nb6 O5 76.59(16) . . ?
O23 Nb6 K8 35.1(2) . 2_676 ?
O9 Nb6 K8 97.0(2) . 2_676 ?
O12 Nb6 K8 69.29(19) . 2_676 ?
O7 Nb6 K8 136.11(19) . 2_676 ?
O15 Nb6 K8 105.0(2) . 2_676 ?
O5 Nb6 K8 146.52(18) . 2_676 ?
O23 Nb6 K7 34.0(2) . 2_776 ?
O9 Nb6 K7 136.4(2) . 2_776 ?
O12 Nb6 K7 96.44(19) . 2_776 ?
O7 Nb6 K7 105.0(2) . 2_776 ?
O15 Nb6 K7 69.63(19) . 2_776 ?
O5 Nb6 K7 145.90(17) . 2_776 ?
K8 Nb6 K7 45.9(2) 2_676 2_776 ?
C17 Mn1 C20 88.2(3) . . ?
C17 Mn1 C1 88.7(3) . . ?
C20 Mn1 C1 89.1(3) . . ?
C17 Mn1 O13 95.1(2) . . ?
C20 Mn1 O13 96.1(3) . . ?
C1 Mn1 O13 173.6(2) . . ?
C17 Mn1 O16 172.9(2) . . ?
C20 Mn1 O16 96.4(3) . . ?
C1 Mn1 O16 96.8(2) . . ?
O13 Mn1 O16 79.00(17) . . ?
C17 Mn1 O11 96.1(3) . . ?
C20 Mn1 O11 174.2(2) . . ?
C1 Mn1 O11 94.8(2) . . ?
O13 Mn1 O11 79.73(17) . . ?
O16 Mn1 O11 78.93(17) . . ?
C19 Mn2 C13 90.1(3) . . ?
C19 Mn2 C15 90.3(3) . . ?
C13 Mn2 C15 87.2(3) . . ?
C19 Mn2 O8 173.4(2) . . ?
C13 Mn2 O8 94.5(3) . . ?
C15 Mn2 O8 94.6(2) . . ?
C19 Mn2 O18 95.6(3) . . ?
C13 Mn2 O18 96.7(3) . . ?
C15 Mn2 O18 172.9(2) . . ?
O8 Mn2 O18 79.15(17) . . ?
C19 Mn2 O20 96.2(2) . . ?
C13 Mn2 O20 172.4(3) . . ?
C15 Mn2 O20 97.0(2) . . ?
O8 Mn2 O20 78.82(17) . . ?
O18 Mn2 O20 78.52(17) . . ?
O67 K3 O45 132.3(5) 2_676 . ?
O67 K3 O14 109.3(5) 2_676 . ?
O45 K3 O14 107.02(18) . . ?
O67 K3 O27 108.6(5) 2_676 1_455 ?
O45 K3 O27 105.64(18) . 1_455 ?
O14 K3 O27 82.86(15) . 1_455 ?
O67 K3 O4 56.9(5) 2_676 1_455 ?
O45 K3 O4 95.95(16) . 1_455 ?
O14 K3 O4 155.74(15) . 1_455 ?
O27 K3 O4 83.55(14) 1_455 1_455 ?
O67 K3 O17 42.2(5) 2_676 1_455 ?
O45 K3 O17 173.64(18) . 1_455 ?
O14 K3 O17 79.14(16) . 1_455 ?
O27 K3 O17 76.35(16) 1_455 1_455 ?
O4 K3 O17 78.17(14) 1_455 1_455 ?
O67 K3 K14 84.2(5) 2_676 1_455 ?
O45 K3 K14 142.84(15) . 1_455 ?
O14 K3 K14 55.69(12) . 1_455 ?
O27 K3 K14 44.95(12) 1_455 1_455 ?
O4 K3 K14 100.96(10) 1_455 1_455 ?
O17 K3 K14 42.17(12) 1_455 1_455 ?
O67 K3 Nb5 55.4(5) 2_676 1_455 ?
O45 K3 Nb5 110.67(13) . 1_455 ?
O14 K3 Nb5 137.61(12) . 1_455 ?
O27 K3 Nb5 69.04(11) 1_455 1_455 ?
O4 K3 Nb5 18.69(9) 1_455 1_455 ?
O17 K3 Nb5 64.12(11) 1_455 1_455 ?
K14 K3 Nb5 82.31(5) 1_455 1_455 ?
O67 K3 K6 146.3(5) 2_676 1_445 ?
O45 K3 K6 31.88(13) . 1_445 ?
O14 K3 K6 104.28(12) . 1_445 ?
O27 K3 K6 73.79(11) 1_455 1_445 ?
O4 K3 K6 91.03(10) 1_455 1_445 ?
O17 K3 K6 149.18(12) 1_455 1_445 ?
K14 K3 K6 114.48(5) 1_455 1_445 ?
Nb5 K3 K6 97.72(4) 1_455 1_445 ?
O54 K4 O33 135.4(3) . . ?
O54 K4 O26 72.4(3) . . ?
O33 K4 O26 114.20(17) . . ?
O54 K4 O37 111.0(4) . . ?
O33 K4 O37 85.6(4) . . ?
O26 K4 O37 149.1(4) . . ?
O54 K4 O57 79.1(4) . 2_776 ?
O33 K4 O57 143.7(3) . 2_776 ?
O26 K4 O57 83.2(3) . 2_776 ?
O37 K4 O57 68.0(5) . 2_776 ?
O54 K4 O52 15.3(3) . . ?
O33 K4 O52 145.8(3) . . ?
O26 K4 O52 79.0(2) . . ?
O37 K4 O52 98.1(3) . . ?
O57 K4 O52 65.7(4) 2_776 . ?
O54 K4 O80 117(2) . . ?
O33 K4 O80 77.0(16) . . ?
O26 K4 O80 154(2) . . ?
O37 K4 O80 8.5(17) . . ?
O57 K4 O80 75.7(19) 2_776 . ?
O52 K4 O80 105(2) . . ?
O54 K4 O51 93.3(4) . 2_776 ?
O33 K4 O51 130.6(2) . 2_776 ?
O26 K4 O51 83.9(2) . 2_776 ?
O37 K4 O51 65.4(5) . 2_776 ?
O57 K4 O51 14.6(3) 2_776 2_776 ?
O52 K4 O51 80.2(3) . 2_776 ?
O80 K4 O51 72(2) . 2_776 ?
O54 K4 O44 62.0(3) . 2_676 ?
O33 K4 O44 78.99(17) . 2_676 ?
O26 K4 O44 68.71(15) . 2_676 ?
O37 K4 O44 141.2(4) . 2_676 ?
O57 K4 O44 137.0(3) 2_776 2_676 ?
O52 K4 O44 77.2(3) . 2_676 ?
O80 K4 O44 137(2) . 2_676 ?
O51 K4 O44 147.2(2) 2_776 2_676 ?
O54 K4 O64 118.2(19) . . ?
O33 K4 O64 84(2) . . ?
O26 K4 O64 143.0(15) . . ?
O37 K4 O64 9.1(14) . . ?
O57 K4 O64 66.0(19) 2_776 . ?
O52 K4 O64 105(2) . . ?
O80 K4 O64 11(2) . . ?
O51 K4 O64 61.1(17) 2_776 . ?
O44 K4 O64 148.3(15) 2_676 . ?
O54 K4 O34 71.6(3) . 1_565 ?
O33 K4 O34 70.09(15) . 1_565 ?
O26 K4 O34 125.95(16) . 1_565 ?
O37 K4 O34 82.1(4) . 1_565 ?
O57 K4 O34 126.7(3) 2_776 1_565 ?
O52 K4 O34 76.8(2) . 1_565 ?
O80 K4 O34 79(3) . 1_565 ?
O51 K4 O34 136.7(3) 2_776 1_565 ?
O44 K4 O34 59.17(14) 2_676 1_565 ?
O64 K4 O34 90.0(14) . 1_565 ?
O54 K4 K8 113.8(3) . 2_676 ?
O33 K4 K8 80.55(19) . 2_676 ?
O26 K4 K8 41.83(18) . 2_676 ?
O37 K4 K8 128.2(3) . 2_676 ?
O57 K4 K8 96.2(3) 2_776 2_676 ?
O52 K4 K8 120.5(3) . 2_676 ?
O80 K4 K8 125(2) . 2_676 ?
O51 K4 K8 87.2(3) 2_776 2_676 ?
O44 K4 K8 84.23(17) 2_676 2_676 ?
O64 K4 K8 119.1(15) . 2_676 ?
O34 K4 K8 136.14(18) 1_565 2_676 ?
Nb5 O5 Nb2 92.65(14) . . ?
Nb5 O5 Nb4 88.11(13) . . ?
Nb2 O5 Nb4 176.92(19) . . ?
Nb5 O5 Nb6 89.01(14) . . ?
Nb2 O5 Nb6 88.62(13) . . ?
Nb4 O5 Nb6 88.42(14) . . ?
Nb5 O5 Nb1 91.59(13) . . ?
Nb2 O5 Nb1 91.31(14) . . ?
Nb4 O5 Nb1 91.64(13) . . ?
Nb6 O5 Nb1 179.4(2) . . ?
Nb5 O5 Nb3 177.0(2) . . ?
Nb2 O5 Nb3 87.38(13) . . ?
Nb4 O5 Nb3 91.70(13) . . ?
Nb6 O5 Nb3 88.02(13) . . ?
Nb1 O5 Nb3 91.37(14) . . ?
O57 K6 O30 79.5(3) 2_776 . ?
O57 K6 O32 104.9(3) 2_776 . ?
O30 K6 O32 81.97(17) . . ?
O57 K6 O2 92.7(3) 2_776 1_565 ?
O30 K6 O2 129.62(18) . 1_565 ?
O32 K6 O2 146.73(17) . 1_565 ?
O57 K6 O64 68.1(16) 2_776 . ?
O30 K6 O64 134.3(14) . . ?
O32 K6 O64 76.6(14) . . ?
O2 K6 O64 84.5(13) 1_565 . ?
O57 K6 O40 144.2(3) 2_776 1_655 ?
O30 K6 O40 135.89(19) . 1_655 ?
O32 K6 O40 80.03(16) . 1_655 ?
O2 K6 O40 69.58(16) 1_565 1_655 ?
O64 K6 O40 79.1(15) . 1_655 ?
O57 K6 O37 69.3(4) 2_776 . ?
O30 K6 O37 141.6(3) . . ?
O32 K6 O37 84.9(3) . . ?
O2 K6 O37 75.1(3) 1_565 . ?
O64 K6 O37 9.4(13) . . ?
O40 K6 O37 76.0(3) 1_655 . ?
O57 K6 O51 14.3(3) 2_776 2_776 ?
O30 K6 O51 79.5(2) . 2_776 ?
O32 K6 O51 90.8(3) . 2_776 ?
O2 K6 O51 103.8(3) 1_565 2_776 ?
O64 K6 O51 61.3(15) . 2_776 ?
O40 K6 O51 140.4(2) 1_655 2_776 ?
O37 K6 O51 64.8(3) . 2_776 ?
O57 K6 O45 115.8(3) 2_776 1_665 ?
O30 K6 O45 73.99(17) . 1_665 ?
O32 K6 O45 126.87(18) . 1_665 ?
O2 K6 O45 65.07(16) 1_565 1_665 ?
O64 K6 O45 149.2(13) . 1_665 ?
O40 K6 O45 85.46(18) 1_655 1_665 ?
O37 K6 O45 139.9(3) . 1_665 ?
O51 K6 O45 128.6(2) 2_776 1_665 ?
O57 K6 O74 46.3(6) 2_776 . ?
O30 K6 O74 43.9(6) . . ?
O32 K6 O74 116.0(6) . . ?
O2 K6 O74 96.6(6) 1_565 . ?
O64 K6 O74 114.4(17) . . ?
O40 K6 O74 160.4(6) 1_655 . ?
O37 K6 O74 114.9(6) . . ?
O51 K6 O74 54.9(6) 2_776 . ?
O45 K6 O74 75.9(6) 1_665 . ?
O57 K6 O29 62.8(3) 2_776 . ?
O30 K6 O29 72.64(15) . . ?
O32 K6 O29 153.26(16) . . ?
O2 K6 O29 60.00(14) 1_565 . ?
O64 K6 O29 115.7(15) . . ?
O40 K6 O29 124.39(15) 1_655 . ?
O37 K6 O29 109.9(3) . . ?
O51 K6 O29 76.6(2) 2_776 . ?
O45 K6 O29 53.78(16) 1_665 . ?
O74 K6 O29 37.9(6) . . ?
O57 K6 O80 71.2(18) 2_776 . ?
O30 K6 O80 142(2) . . ?
O32 K6 O80 83(2) . . ?
O2 K6 O80 76(2) 1_565 . ?
O64 K6 O80 9(3) . . ?
O40 K6 O80 74.3(19) 1_655 . ?
O37 K6 O80 2(2) . . ?
O51 K6 O80 66.3(19) 2_776 . ?
O45 K6 O80 140(2) 1_665 . ?
O74 K6 O80 116.9(19) . . ?
O29 K6 O80 112(2) . . ?
Nb4 O7 Nb6 115.7(2) . . ?
Nb3 O9 Nb6 116.5(2) . . ?
Nb2 O10 Nb3 115.7(2) . . ?
Nb1 O11 Nb3 115.0(2) . . ?
Nb1 O11 Mn1 95.54(18) . . ?
Nb3 O11 Mn1 97.35(18) . . ?
Nb2 O12 Nb6 115.2(2) . . ?
Nb1 O13 Mn1 95.86(18) . . ?
Nb1 O13 Nb4 114.5(2) . . ?
Mn1 O13 Nb4 97.84(18) . . ?
O65 K14 O73 61.6(11) . . ?
O65 K14 O62 63.2(9) . . ?
O73 K14 O62 13.6(10) . . ?
O65 K14 O58 102.4(9) . . ?
O73 K14 O58 109.1(10) . . ?
O62 K14 O58 95.5(8) . . ?
O65 K14 O70 93.8(10) . . ?
O73 K14 O70 106.9(12) . . ?
O62 K14 O70 120.6(9) . . ?
O58 K14 O70 143.9(8) . . ?
O65 K14 O17 48.4(8) . . ?
O73 K14 O17 88.4(9) . . ?
O62 K14 O17 98.1(6) . . ?
O58 K14 O17 133.8(4) . . ?
O70 K14 O17 46.1(7) . . ?
O65 K14 O59 121.4(8) . . ?
O73 K14 O59 84.3(10) . . ?
O62 K14 O59 94.2(7) . . ?
O58 K14 O59 134.7(5) . . ?
O70 K14 O59 50.2(8) . . ?
O17 K14 O59 88.0(4) . . ?
O65 K14 O47 151.2(8) . 1_655 ?
O73 K14 O47 145.6(8) . 1_655 ?
O62 K14 O47 140.0(6) . 1_655 ?
O58 K14 O47 64.7(5) . 1_655 ?
O70 K14 O47 85.7(7) . 1_655 ?
O17 K14 O47 121.0(2) . 1_655 ?
O59 K14 O47 79.8(4) . 1_655 ?
O65 K14 O39 134.8(8) . 2_767 ?
O73 K14 O39 75.8(8) . 2_767 ?
O62 K14 O39 71.9(6) . 2_767 ?
O58 K14 O39 76.8(4) . 2_767 ?
O70 K14 O39 113.3(7) . 2_767 ?
O17 K14 O39 149.19(19) . 2_767 ?
O59 K14 O39 64.5(3) . 2_767 ?
O47 K14 O39 69.9(2) 1_655 2_767 ?
O65 K14 O56 105.3(9) . . ?
O73 K14 O56 70.4(10) . . ?
O62 K14 O56 81.9(8) . . ?
O58 K14 O56 147.2(6) . . ?
O70 K14 O56 50.6(9) . . ?
O17 K14 O56 78.6(5) . . ?
O59 K14 O56 16.8(6) . . ?
O47 K14 O56 96.6(6) 1_655 . ?
O39 K14 O56 71.2(5) 2_767 . ?
O65 K14 O27 61.1(7) . . ?
O73 K14 O27 113.9(9) . . ?
O62 K14 O27 106.6(6) . . ?
O58 K14 O27 56.7(4) . . ?
O70 K14 O27 107.0(7) . . ?
O17 K14 O27 77.14(17) . . ?
O59 K14 O27 155.8(3) . . ?
O47 K14 O27 91.4(2) 1_655 . ?
O39 K14 O27 133.39(18) 2_767 . ?
O56 K14 O27 155.2(5) . . ?
O65 K14 O46 63.9(8) . . ?
O73 K14 O46 2.3(10) . . ?
O62 K14 O46 14.1(7) . . ?
O58 K14 O46 109.3(5) . . ?
O70 K14 O46 106.7(7) . . ?
O17 K14 O46 89.8(3) . . ?
O59 K14 O46 82.5(4) . . ?
O47 K14 O46 143.5(3) 1_655 . ?
O39 K14 O46 73.7(3) 2_767 . ?
O56 K14 O46 68.9(6) . . ?
O27 K14 O46 116.0(3) . . ?
Nb5 O15 Nb6 115.5(2) . . ?
Nb3 O16 Nb4 114.62(19) . . ?
Nb3 O16 Mn1 98.57(17) . . ?
Nb4 O16 Mn1 98.54(17) . . ?
Nb1 O18 Nb5 114.19(19) . . ?
Nb1 O18 Mn2 97.12(18) . . ?
Nb5 O18 Mn2 97.00(17) . . ?
Nb4 O19 Nb5 115.3(2) . . ?
Nb1 O20 Nb2 114.25(19) . . ?
Nb1 O20 Mn2 97.24(18) . . ?
Nb2 O20 Mn2 97.12(18) . . ?
K2 K1 O26 67.63(16) 1_655 2_776 ?
K2 K1 O32 69.81(17) 1_655 . ?
O26 K1 O32 119.9(2) 2_776 . ?
K2 K1 K8 15.5(2) 1_655 1_655 ?
O26 K1 K8 65.0(2) 2_776 1_655 ?
O32 K1 K8 82.9(3) . 1_655 ?
K2 K1 O51 113.1(3) 1_655 2_776 ?
O26 K1 O51 142.0(3) 2_776 2_776 ?
O32 K1 O51 93.2(3) . 2_776 ?
K8 K1 O51 105.2(3) 1_655 2_776 ?
K2 K1 O79 7.8(7) 1_655 1_655 ?
O26 K1 O79 66.8(7) 2_776 1_655 ?
O32 K1 O79 65.4(7) . 1_655 ?
K8 K1 O79 22.9(7) 1_655 1_655 ?
O51 K1 O79 118.9(7) 2_776 1_655 ?
K2 K1 O23 70.68(17) 1_655 2_776 ?
O26 K1 O23 69.05(15) 2_776 2_776 ?
O32 K1 O23 130.06(19) . 2_776 ?
K8 K1 O23 55.2(3) 1_655 2_776 ?
O51 K1 O23 75.6(2) 2_776 2_776 ?
O79 K1 O23 77.9(7) 1_655 2_776 ?
K2 K1 O60 74.6(5) 1_655 . ?
O26 K1 O60 92.9(5) 2_776 . ?
O32 K1 O60 35.3(5) . . ?
K8 K1 O60 90.0(6) 1_655 . ?
O51 K1 O60 124.6(6) 2_776 . ?
O79 K1 O60 67.1(9) 1_655 . ?
O23 K1 O60 144.8(5) 2_776 . ?
K2 K1 O67 72.0(4) 1_655 2_776 ?
O26 K1 O67 33.6(4) 2_776 2_776 ?
O32 K1 O67 93.7(4) . 2_776 ?
K8 K1 O67 78.4(4) 1_655 2_776 ?
O51 K1 O67 172.6(4) 2_776 2_776 ?
O79 K1 O67 66.7(7) 1_655 2_776 ?
O23 K1 O67 101.9(4) 2_776 2_776 ?
O60 K1 O67 61.3(6) . 2_776 ?
K2 K1 K7 123.9(2) 1_655 2_776 ?
O26 K1 K7 98.60(18) 2_776 2_776 ?
O32 K1 K7 140.6(2) . 2_776 ?
K8 K1 K7 108.6(3) 1_655 2_776 ?
O51 K1 K7 47.6(3) 2_776 2_776 ?
O79 K1 K7 131.5(7) 1_655 2_776 ?
O23 K1 K7 54.17(17) 2_776 2_776 ?
O60 K1 K7 161.0(5) . 2_776 ?
O67 K1 K7 125.3(4) 2_776 2_776 ?
K2 K1 K4 80.45(12) 1_655 2_776 ?
O26 K1 K4 35.63(12) 2_776 2_776 ?
O32 K1 K4 149.05(15) . 2_776 ?
K8 K1 K4 69.2(2) 1_655 2_776 ?
O51 K1 K4 106.5(2) 2_776 2_776 ?
O79 K1 K4 84.1(7) 1_655 2_776 ?
O23 K1 K4 39.74(10) 2_776 2_776 ?
O60 K1 K4 128.5(5) . 2_776 ?
O67 K1 K4 68.4(4) 2_776 2_776 ?
K7 K1 K4 64.72(13) 2_776 2_776 ?
O79 K2 K1 148(3) . 1_455 ?
O79 K2 O30 105(3) . 1_455 ?
K1 K2 O30 95.32(19) 1_455 1_455 ?
O79 K2 O26 108(3) . 2_676 ?
K1 K2 O26 64.02(15) 1_455 2_676 ?
O30 K2 O26 142.8(2) 1_455 2_676 ?
O79 K2 K7 164(3) . 1_455 ?
K1 K2 K7 16.4(2) 1_455 1_455 ?
O30 K2 K7 83.0(3) 1_455 1_455 ?
O26 K2 K7 69.6(2) 2_676 1_455 ?
O79 K2 O32 96(3) . 1_455 ?
K1 K2 O32 63.40(16) 1_455 1_455 ?
O30 K2 O32 79.76(18) 1_455 1_455 ?
O26 K2 O32 112.81(19) 2_676 1_455 ?
K7 K2 O32 71.7(2) 1_455 1_455 ?
O79 K2 O55 145(3) . 1_455 ?
K1 K2 O55 2.9(5) 1_455 1_455 ?
O30 K2 O55 97.5(5) 1_455 1_455 ?
O26 K2 O55 63.3(5) 2_676 1_455 ?
K7 K2 O55 19.4(5) 1_455 1_455 ?
O32 K2 O55 62.1(5) 1_455 1_455 ?
O79 K2 O23 141(3) . 2_676 ?
K1 K2 O23 67.54(16) 1_455 2_676 ?
O30 K2 O23 76.56(17) 1_455 2_676 ?
O26 K2 O23 67.17(16) 2_676 2_676 ?
K7 K2 O23 53.9(2) 1_455 2_676 ?
O32 K2 O23 122.41(18) 1_455 2_676 ?
O55 K2 O23 70.1(5) 1_455 2_676 ?
O79 K2 O67 88(3) . 2_676 ?
K1 K2 O67 68.7(4) 1_455 2_676 ?
O30 K2 O67 163.7(4) 1_455 2_676 ?
O26 K2 O67 32.8(4) 2_676 2_676 ?
K7 K2 O67 81.9(4) 1_455 2_676 ?
O32 K2 O67 89.8(4) 1_455 2_676 ?
O55 K2 O67 66.4(6) 1_455 2_676 ?
O23 K2 O67 99.1(4) 2_676 2_676 ?
O79 K2 K8 83(3) . 2_676 ?
K1 K2 K8 129.0(2) 1_455 2_676 ?
O30 K2 K8 61.0(2) 1_455 2_676 ?
O26 K2 K8 106.8(2) 2_676 2_676 ?
K7 K2 K8 113.1(3) 1_455 2_676 ?
O32 K2 K8 138.5(2) 1_455 2_676 ?
O55 K2 K8 131.8(5) 1_455 2_676 ?
O23 K2 K8 63.4(2) 2_676 2_676 ?
O67 K2 K8 131.4(4) 2_676 2_676 ?
O79 K2 K6 115(3) . 1_455 ?
K1 K2 K6 66.29(11) 1_455 1_455 ?
O30 K2 K6 41.01(14) 1_455 1_455 ?
O26 K2 K6 130.24(16) 2_676 1_455 ?
K7 K2 K6 62.0(2) 1_455 1_455 ?
O32 K2 K6 41.56(11) 1_455 1_455 ?
O55 K2 K6 67.2(5) 1_455 1_455 ?
O23 K2 K6 91.92(12) 2_676 1_455 ?
O67 K2 K6 124.8(4) 2_676 1_455 ?
K8 K2 K6 101.90(16) 2_676 1_455 ?
O79 K2 K4 120(3) . 2_676 ?
K1 K2 K4 71.20(12) 1_455 2_676 ?
O30 K2 K4 113.44(16) 1_455 2_676 ?
O26 K2 K4 32.78(12) 2_676 2_676 ?
K7 K2 K4 66.8(2) 1_455 2_676 ?
O32 K2 K4 133.82(15) 1_455 2_676 ?
O55 K2 K4 72.2(5) 1_455 2_676 ?
O23 K2 K4 37.41(10) 2_676 2_676 ?
O67 K2 K4 65.5(4) 2_676 2_676 ?
K8 K2 K4 78.23(17) 2_676 2_676 ?
K6 K2 K4 124.03(9) 1_455 2_676 ?
Nb5 O4 K3 130.6(2) . 1_655 ?
Nb2 O8 Nb5 114.60(19) . . ?
Nb2 O8 Mn2 98.83(18) . . ?
Nb5 O8 Mn2 97.99(18) . . ?
Nb6 O23 K7 124.9(3) . 2_776 ?
Nb6 O23 K8 123.3(3) . 2_676 ?
K7 O23 K8 69.4(3) 2_776 2_676 ?
Nb6 O23 K1 137.6(2) . 2_776 ?
K7 O23 K1 15.9(2) 2_776 2_776 ?
K8 O23 K1 55.9(3) 2_676 2_776 ?
Nb6 O23 K2 131.7(2) . 2_676 ?
K7 O23 K2 55.6(3) 2_776 2_676 ?
K8 O23 K2 14.1(2) 2_676 2_676 ?
K1 O23 K2 41.78(11) 2_776 2_676 ?
K1 O26 K4 109.77(19) 2_776 . ?
K1 O26 K2 48.35(13) 2_776 2_676 ?
K4 O26 K2 114.3(2) . 2_676 ?
K1 O26 K8 58.6(2) 2_776 2_676 ?
K4 O26 K8 99.2(3) . 2_676 ?
K2 O26 K8 16.8(2) 2_676 2_676 ?
K1 O26 K7 14.89(18) 2_776 2_776 ?
K4 O26 K7 95.0(2) . 2_776 ?
K2 O26 K7 55.3(2) 2_676 2_776 ?
K8 O26 K7 61.1(3) 2_676 2_776 ?
K3 O27 K14 91.56(16) 1_655 . ?
K3 O14 K14 81.86(14) . 1_455 ?
K14 O17 K3 93.24(17) . 1_655 ?
K8 O30 K2 18.0(2) 1_655 1_655 ?
K8 O30 K6 115.3(3) 1_655 . ?
K2 O30 K6 98.1(2) 1_655 . ?
K1 O32 K6 88.34(17) . . ?
K1 O32 K2 46.79(13) . 1_655 ?
K6 O32 K2 94.45(18) . 1_655 ?
K1 O32 K7 13.10(17) . . ?
K6 O32 K7 75.6(2) . . ?
K2 O32 K7 52.7(2) 1_655 . ?
C13 O2 K6 141.9(5) . 1_545 ?
C15 O34 K4 123.5(5) . 1_545 ?
K4 O37 K6 103.7(4) . . ?
C17 O39 K14 143.7(5) . 2_767 ?
O2 C13 Mn2 176.5(6) . . ?
O34 C15 Mn2 177.1(6) . . ?
O39 C17 Mn1 178.9(6) . . ?
K3 O45 K6 119.0(2) . 1_445 ?
O31 C19 Mn2 177.6(6) . . ?
O36 C20 Mn1 179.4(7) . . ?
O35 C1 Mn1 179.6(7) . . ?
O68 O46 K14 121.4(16) . . ?
K7 O51 K1 12.1(3) 2_776 2_776 ?
K7 O51 K6 95.1(5) 2_776 2_776 ?
K1 O51 K6 83.6(3) 2_776 2_776 ?
K7 O51 K4 137.6(5) 2_776 2_776 ?
K1 O51 K4 136.5(4) 2_776 2_776 ?
K6 O51 K4 99.1(4) 2_776 2_776 ?
K7 O51 K7 79.5(5) 2_776 . ?
K1 O51 K7 91.5(4) 2_776 . ?
K6 O51 K7 168.9(5) 2_776 . ?
K4 O51 K7 91.3(4) 2_776 . ?
K6 O57 K7 87.5(4) 2_776 2_776 ?
K6 O57 K4 107.9(4) 2_776 2_776 ?
K7 O57 K4 114.9(5) 2_776 2_776 ?
O51 K7 O23 97.4(5) 2_776 2_776 ?
O51 K7 O57 8.8(5) 2_776 2_776 ?
O23 K7 O57 92.9(4) 2_776 2_776 ?
O51 K7 K2 120.2(5) 2_776 1_655 ?
O23 K7 K2 70.5(3) 2_776 1_655 ?
O57 K7 K2 111.6(5) 2_776 1_655 ?
O51 K7 K8 115.6(5) 2_776 1_655 ?
O23 K7 K8 55.5(3) 2_776 1_655 ?
O57 K7 K8 106.9(5) 2_776 1_655 ?
K2 K7 K8 15.2(2) 1_655 1_655 ?
O51 K7 O26 165.1(5) 2_776 2_776 ?
O23 K7 O26 67.8(3) 2_776 2_776 ?
O57 K7 O26 158.9(5) 2_776 2_776 ?
K2 K7 O26 55.1(2) 1_655 2_776 ?
K8 K7 O26 55.6(3) 1_655 2_776 ?
O51 K7 O51 100.5(5) 2_776 . ?
O23 K7 O51 61.0(3) 2_776 . ?
O57 K7 O51 105.1(5) 2_776 . ?
K2 K7 O51 119.4(4) 1_655 . ?
K8 K7 O51 108.8(4) 1_655 . ?
O26 K7 O51 73.8(3) 2_776 . ?
O51 K7 O32 94.2(5) 2_776 . ?
O23 K7 O32 122.9(4) 2_776 . ?
O57 K7 O32 90.3(4) 2_776 . ?
K2 K7 O32 55.7(2) 1_655 . ?
K8 K7 O32 69.1(3) 1_655 . ?
O26 K7 O32 93.2(3) 2_776 . ?
O51 K7 O32 164.2(4) . . ?
O51 K7 K7 64.2(5) 2_776 2_776 ?
O23 K7 K7 68.5(3) 2_776 2_776 ?
O57 K7 K7 69.1(4) 2_776 2_776 ?
K2 K7 K7 138.9(5) 1_655 2_776 ?
K8 K7 K7 123.8(5) 1_655 2_776 ?
O26 K7 K7 109.1(4) 2_776 2_776 ?
O51 K7 K7 36.3(3) . 2_776 ?
O32 K7 K7 157.7(5) . 2_776 ?
O51 K7 Nb6 76.3(4) 2_776 2_776 ?
O23 K7 Nb6 21.07(14) 2_776 2_776 ?
O57 K7 Nb6 72.1(3) 2_776 2_776 ?
K2 K7 Nb6 81.9(2) 1_655 2_776 ?
K8 K7 Nb6 66.8(3) 1_655 2_776 ?
O26 K7 Nb6 88.9(2) 2_776 2_776 ?
O51 K7 Nb6 65.6(3) . 2_776 ?
O32 K7 Nb6 124.2(3) . 2_776 ?
K7 K7 Nb6 58.6(3) 2_776 2_776 ?
O51 K7 K1 59.6(4) 2_776 2_776 ?
O23 K7 K1 69.0(2) 2_776 2_776 ?
O57 K7 K1 64.3(4) 2_776 2_776 ?
K2 K7 K1 138.9(3) 1_655 2_776 ?
K8 K7 K1 123.7(3) 1_655 2_776 ?
O26 K7 K1 113.2(3) 2_776 2_776 ?
O51 K7 K1 40.9(2) . 2_776 ?
O32 K7 K1 153.5(3) . 2_776 ?
K7 K7 K1 4.74(19) 2_776 2_776 ?
Nb6 K7 K1 57.49(15) 2_776 2_776 ?
O51 K7 K4 128.9(5) 2_776 2_776 ?
O23 K7 K4 39.72(17) 2_776 2_776 ?
O57 K7 K4 127.9(4) 2_776 2_776 ?
K2 K7 K4 77.5(2) 1_655 2_776 ?
K8 K7 K4 68.3(3) 1_655 2_776 ?
O26 K7 K4 38.95(15) 2_776 2_776 ?
O51 K7 K4 42.0(2) . 2_776 ?
O32 K7 K4 129.2(3) . 2_776 ?
K7 K7 K4 72.4(3) 2_776 2_776 ?
Nb6 K7 K4 58.15(13) 2_776 2_776 ?
K1 K7 K4 75.98(17) 2_776 2_776 ?
O80 O64 K6 119(10) . . ?
O80 O64 K4 74(10) . . ?
K6 O64 K4 98(3) . . ?
O79 K8 O30 101.2(18) . 1_455 ?
O79 K8 O23 152(2) . 2_676 ?
O30 K8 O23 87.4(3) 1_455 2_676 ?
O79 K8 K1 85(2) . 1_455 ?
O30 K8 K1 87.4(3) 1_455 1_455 ?
O23 K8 K1 68.9(3) 2_676 1_455 ?
O79 K8 O26 86.8(18) . 2_676 ?
O30 K8 O26 142.5(4) 1_455 2_676 ?
O23 K8 O26 71.3(3) 2_676 2_676 ?
K1 K8 O26 56.5(2) 1_455 2_676 ?
O79 K8 K7 100(2) . 1_455 ?
O30 K8 K7 79.2(3) 1_455 1_455 ?
O23 K8 K7 55.1(3) 2_676 1_455 ?
K1 K8 K7 16.1(2) 1_455 1_455 ?
O26 K8 K7 63.2(3) 2_676 1_455 ?
O79 K8 K8 127(2) . 2_676 ?
O30 K8 K8 75.9(4) 1_455 2_676 ?
O23 K8 K8 80.3(4) 2_676 2_676 ?
K1 K8 K8 145.5(6) 1_455 2_676 ?
O26 K8 K8 127.5(5) 2_676 2_676 ?
K7 K8 K8 129.4(5) 1_455 2_676 ?
O79 K8 K2 130(2) . 2_676 ?
O30 K8 K2 78.6(3) 1_455 2_676 ?
O23 K8 K2 77.2(3) 2_676 2_676 ?
K1 K8 K2 143.8(4) 1_455 2_676 ?
O26 K8 K2 123.6(3) 2_676 2_676 ?
K7 K8 K2 127.8(4) 1_455 2_676 ?
K8 K8 K2 4.1(2) 2_676 2_676 ?
O79 K8 Nb6 166(2) . 2_676 ?
O30 K8 Nb6 71.2(3) 1_455 2_676 ?
O23 K8 Nb6 21.58(15) 2_676 2_676 ?
K1 K8 Nb6 83.0(2) 1_455 2_676 ?
O26 K8 Nb6 92.6(3) 2_676 2_676 ?
K7 K8 Nb6 67.3(3) 1_455 2_676 ?
K8 K8 Nb6 63.2(3) 2_676 2_676 ?
K2 K8 Nb6 60.94(18) 2_676 2_676 ?
O79 K8 K4 124.5(18) . 2_676 ?
O30 K8 K4 127.9(4) 1_455 2_676 ?
O23 K8 K4 40.55(17) 2_676 2_676 ?
K1 K8 K4 74.3(2) 1_455 2_676 ?
O26 K8 K4 39.00(16) 2_676 2_676 ?
K7 K8 K4 69.9(3) 1_455 2_676 ?
K8 K8 K4 92.3(4) 2_676 2_676 ?
K2 K8 K4 88.3(2) 2_676 2_676 ?
Nb6 K8 K4 58.64(14) 2_676 2_676 ?
O79 K8 K6 82.9(19) . 1_455 ?
O30 K8 K6 33.4(2) 1_455 1_455 ?
O23 K8 K6 90.8(3) 2_676 1_455 ?
K1 K8 K6 57.9(2) 1_455 1_455 ?
O26 K8 K6 114.2(3) 2_676 1_455 ?
K7 K8 K6 55.4(2) 1_455 1_455 ?
K8 K8 K6 109.3(4) 2_676 1_455 ?
K2 K8 K6 111.8(2) 2_676 1_455 ?
Nb6 K8 K6 84.73(18) 2_676 1_455 ?
K4 K8 K6 123.0(2) 2_676 1_455 ?
K3 O67 K1 157.0(8) 2_676 2_776 ?
K3 O67 K2 157.8(8) 2_676 2_676 ?
K1 O67 K2 39.3(2) 2_776 2_676 ?
O68 O73 K14 135(2) . . ?
O46 O68 O73 13.3(14) . . ?
K2 O79 K8 48(2) . . ?
K2 O79 K1 24(2) . 1_455 ?
K8 O79 K1 72(2) . 1_455 ?
O64 O80 K4 95(10) . . ?
O64 O80 K6 52(10) . . ?
K4 O80 K6 93(2) . . ?

loop_
_geom_bond_atom_site_label_1
_geom_bond_atom_site_label_2
_geom_bond_distance
_geom_bond_site_symmetry_2
_geom_bond_publ_flag
Nb1 O21 1.761(4) . ?
Nb1 O20 1.998(4) . ?
Nb1 O13 2.002(4) . ?
Nb1 O11 2.005(4) . ?
Nb1 O18 2.008(4) . ?
Nb1 O5 2.396(4) . ?
Nb2 O3 1.772(4) . ?
Nb2 O12 1.947(5) . ?
Nb2 O10 1.953(4) . ?
Nb2 O8 2.035(4) . ?
Nb2 O20 2.068(4) . ?
Nb2 O5 2.379(4) . ?
Nb3 O6 1.784(4) . ?
Nb3 O9 1.926(5) . ?
Nb3 O10 1.954(4) . ?
Nb3 O16 2.038(4) . ?
Nb3 O11 2.072(4) . ?
Nb3 O5 2.409(4) . ?
Nb4 O22 1.778(5) . ?
Nb4 O7 1.924(5) . ?
Nb4 O19 1.951(4) . ?
Nb4 O16 2.046(4) . ?
Nb4 O13 2.071(4) . ?
Nb4 O5 2.381(4) . ?
Nb5 O4 1.773(4) . ?
Nb5 O15 1.928(5) . ?
Nb5 O19 1.953(4) . ?
Nb5 O8 2.039(4) . ?
Nb5 O18 2.054(4) . ?
Nb5 O5 2.361(4) . ?
Nb5 K3 4.1983(17) 1_655 ?
Nb6 O23 1.759(5) . ?
Nb6 O9 1.997(5) . ?
Nb6 O12 2.000(5) . ?
Nb6 O7 2.007(5) . ?
Nb6 O15 2.011(4) . ?
Nb6 O5 2.392(4) . ?
Nb6 K8 3.997(11) 2_676 ?
Nb6 K7 4.012(10) 2_776 ?
Mn1 C17 1.792(7) . ?
Mn1 C20 1.797(8) . ?
Mn1 C1 1.811(7) . ?
Mn1 O13 2.067(4) . ?
Mn1 O16 2.070(4) . ?
Mn1 O11 2.074(5) . ?
Mn2 C19 1.780(7) . ?
Mn2 C13 1.784(7) . ?
Mn2 C15 1.793(7) . ?
Mn2 O8 2.058(4) . ?
Mn2 O18 2.074(4) . ?
Mn2 O20 2.079(4) . ?
K3 O67 2.38(2) 2_676 ?
K3 O45 2.731(6) . ?
K3 O14 2.755(5) . ?
K3 O27 2.782(6) 1_455 ?
K3 O4 2.822(5) 1_455 ?
K3 O17 2.841(6) 1_455 ?
K3 K14 4.040(3) 1_455 ?
K3 Nb5 4.1983(17) 1_455 ?
K3 K6 4.914(2) 1_445 ?
K4 O54 2.640(12) . ?
K4 O33 2.730(6) . ?
K4 O26 2.780(5) . ?
K4 O37 2.825(12) . ?
K4 O57 2.851(13) 2_776 ?
K4 O52 2.871(12) . ?
K4 O80 2.88(10) . ?
K4 O51 2.951(12) 2_776 ?
K4 O44 3.000(6) 2_676 ?
K4 O64 2.98(8) . ?
K4 O34 3.025(5) 1_565 ?
K4 K8 4.360(10) 2_676 ?
K6 O57 2.695(15) 2_776 ?
K6 O30 2.759(7) . ?
K6 O32 2.770(6) . ?
K6 O2 2.841(5) 1_565 ?
K6 O64 2.97(11) . ?
K6 O40 2.849(6) 1_655 ?
K6 O37 2.880(17) . ?
K6 O51 2.944(12) 2_776 ?
K6 O45 2.969(6) 1_665 ?
K6 O74 3.12(3) . ?
K6 O29 3.283(6) . ?
K6 O80 3.29(8) . ?
K14 O65 2.26(3) . ?
K14 O73 2.48(4) . ?
K14 O62 2.50(3) . ?
K14 O58 2.664(19) . ?
K14 O70 2.69(3) . ?
K14 O17 2.716(6) . ?
K14 O59 2.728(15) . ?
K14 O47 2.760(10) 1_655 ?
K14 O39 2.793(6) 2_767 ?
K14 O56 2.82(3) . ?
K14 O27 2.855(6) . ?
K14 O46 2.901(13) . ?
K1 K2 2.252(5) 1_655 ?
K1 O26 2.709(6) 2_776 ?
K1 O32 2.763(6) . ?
K1 K8 2.774(11) 1_655 ?
K1 O51 2.841(12) 2_776 ?
K1 O79 2.91(4) 1_655 ?
K1 O23 3.124(6) 2_776 ?
K1 O60 3.29(3) . ?
K1 O67 3.31(2) 2_776 ?
K1 K7 4.334(12) 2_776 ?
K1 K4 4.490(3) 2_776 ?
K2 O79 0.74(4) . ?
K2 K1 2.252(5) 1_455 ?
K2 O30 2.753(7) 1_455 ?
K2 O26 2.787(6) 2_676 ?
K2 K7 2.793(11) 1_455 ?
K2 O32 2.900(7) 1_455 ?
K2 O55 3.03(3) 1_455 ?
K2 O23 3.190(6) 2_676 ?
K2 O67 3.38(2) 2_676 ?
K2 K8 3.938(14) 2_676 ?
K2 K6 4.163(4) 1_455 ?
K2 K4 4.677(4) 2_676 ?
O4 K3 2.822(5) 1_655 ?
O23 K7 2.737(11) 2_776 ?
O23 K8 2.752(12) 2_676 ?
O23 K1 3.124(6) 2_776 ?
O23 K2 3.190(6) 2_676 ?
O26 K1 2.709(6) 2_776 ?
O26 K2 2.787(6) 2_676 ?
O26 K8 2.945(11) 2_676 ?
O26 K7 3.185(11) 2_776 ?
O27 K3 2.782(5) 1_655 ?
O14 K14 3.371(6) 1_455 ?
O17 K3 2.841(6) 1_655 ?
O30 K8 2.600(12) 1_655 ?
O30 K2 2.753(7) 1_655 ?
O31 C19 1.184(8) . ?
O32 K2 2.900(7) 1_655 ?
O32 K7 3.334(12) . ?
O2 C13 1.168(8) . ?
O2 K6 2.841(5) 1_545 ?
O34 C15 1.160(8) . ?
O34 K4 3.025(5) 1_545 ?
O35 C1 1.132(8) . ?
O36 C20 1.154(9) . ?
O39 C17 1.159(8) . ?
O39 K14 2.793(6) 2_767 ?
O40 K6 2.849(6) 1_455 ?
O44 K4 3.000(6) 2_676 ?
O45 K6 2.969(6) 1_445 ?
O46 O68 1.50(4) . ?
O47 K14 2.760(10) 1_455 ?
O51 K7 2.107(16) 2_776 ?
O51 K1 2.841(12) 2_776 ?
O51 K6 2.944(12) 2_776 ?
O51 K4 2.951(12) 2_776 ?
O51 K7 3.202(16) . ?
O57 K6 2.695(15) 2_776 ?
O57 K7 2.753(16) 2_776 ?
O57 K4 2.851(13) 2_776 ?
O61 O61 1.25(5) 2_757 ?
K7 O51 2.107(16) 2_776 ?
K7 O23 2.737(11) 2_776 ?
K7 O57 2.753(16) 2_776 ?
K7 K2 2.793(11) 1_655 ?
K7 K8 3.125(15) 1_655 ?
K7 O26 3.185(11) 2_776 ?
K7 K7 3.50(2) 2_776 ?
K7 Nb6 4.012(10) 2_776 ?
K7 K1 4.334(12) 2_776 ?
K7 K4 4.405(10) 2_776 ?
O64 O80 0.58(12) . ?
K8 O79 1.14(4) . ?
K8 O30 2.600(12) 1_455 ?
K8 O23 2.752(12) 2_676 ?
K8 K1 2.774(11) 1_455 ?
K8 O26 2.945(11) 2_676 ?
K8 K7 3.125(15) 1_455 ?
K8 K8 3.12(2) 2_676 ?
K8 K2 3.938(14) 2_676 ?
K8 Nb6 3.997(11) 2_676 ?
K8 K4 4.360(10) 2_676 ?
K8 K6 4.528(11) 1_455 ?
O67 K3 2.38(2) 2_676 ?
O67 K1 3.31(2) 2_776 ?
O67 K2 3.38(2) 2_676 ?
O73 O68 1.72(5) . ?
O55 K2 3.03(3) 1_655 ?
O79 K1 2.91(4) 1_455 ?
O81 K14 3.35(5) 1_455 ?
